data_4125996
loop_
_publ_author_name
'Jian, Zhongbao'
'Kehr, Gerald'
'Daniliuc, Constantin G.'
'Wibbeling, Birgit'
'Wiegand, Thomas'
'Siedow, Melanie'
'Eckert, Hellmut'
'Bursch, Markus'
'Grimme, Stefan'
'Erker, Gerhard'

_publ_section_title
;
 CO-Reduction Chemistry: Reaction of a CO-Derived Formylhydridoborate with
 Carbon Monoxide, with Carbon Dioxide, and with Dihydrogen.
;
_journal_name_full 'Journal of the American Chemical Society'
_journal_paper_doi 10.1021/jacs.7b02548
_journal_year 2017
_chemical_formula_sum 'C29 H42 O2 Zr'
_chemical_formula_weight 513.85
_chemical_name_systematic
; 
 ? 
;
_space_group_IT_number 2
_symmetry_cell_setting triclinic
_symmetry_space_group_name_Hall '-P 1'
_symmetry_space_group_name_H-M 'P -1'
_atom_sites_solution_hydrogens geom
_atom_sites_solution_primary direct
_atom_sites_solution_secondary difmap
_audit_creation_method SHELXL-97
_cell_angle_alpha 92.7190(10)
_cell_angle_beta 96.1590(10)
_cell_angle_gamma 91.4370(10)
_cell_formula_units_Z 2
_cell_length_a 9.3793(2)
_cell_length_b 10.1846(2)
_cell_length_c 13.8572(2)
_cell_measurement_reflns_used 3573
_cell_measurement_temperature 173(2)
_cell_measurement_theta_max 28.28
_cell_measurement_theta_min 4.08
_cell_volume 1313.97(4)
_computing_cell_refinement 'Collect (Nonius B.V., 1998)'
_computing_data_collection 'Collect (Nonius B.V., 1998)'
_computing_data_reduction 'Denzo-SMN (Otwinowski & Minor, 1997)'
_computing_molecular_graphics 'XP (BrukerAXS, 2000)'
_computing_publication_material 'SHELXL-97 (Sheldrick, 1997)'
_computing_structure_refinement 'SHELXL-97 (Sheldrick, 1997)'
_computing_structure_solution 'SHELXS-97 (Sheldrick, 1990)'
_diffrn_ambient_temperature 173(2)
_diffrn_measured_fraction_theta_full 0.981
_diffrn_measured_fraction_theta_max 0.981
_diffrn_measurement_device_type 'Nonius KappaCCD APEXII'
_diffrn_measurement_method '\w and \f scans'
_diffrn_radiation_monochromator 'Montel mirror'
_diffrn_radiation_source 'rotating anode Nonius FR591'
_diffrn_radiation_type MoK\a
_diffrn_radiation_wavelength 0.71073
_diffrn_reflns_av_R_equivalents 0.037
_diffrn_reflns_av_sigmaI/netI 0.0324
_diffrn_reflns_limit_h_max 11
_diffrn_reflns_limit_h_min -10
_diffrn_reflns_limit_k_max 12
_diffrn_reflns_limit_k_min -12
_diffrn_reflns_limit_l_max 17
_diffrn_reflns_limit_l_min -17
_diffrn_reflns_number 12977
_diffrn_reflns_theta_full 26.37
_diffrn_reflns_theta_max 26.37
_diffrn_reflns_theta_min 4.20
_exptl_absorpt_coefficient_mu 0.441
_exptl_absorpt_correction_T_max 0.9656
_exptl_absorpt_correction_T_min 0.9249
_exptl_absorpt_correction_type multi-scan
_exptl_absorpt_process_details 'Denzo (Otwinowski, Borek, Majewski & Minor, 2003)'
_exptl_crystal_colour colourless
_exptl_crystal_density_diffrn 1.299
_exptl_crystal_density_method 'not measured'
_exptl_crystal_description prism
_exptl_crystal_F_000 544
_exptl_crystal_size_max 0.18
_exptl_crystal_size_mid 0.10
_exptl_crystal_size_min 0.08
_refine_diff_density_max 0.379
_refine_diff_density_min -0.479
_refine_diff_density_rms 0.061
_refine_ls_extinction_method none
_refine_ls_goodness_of_fit_ref 1.041
_refine_ls_hydrogen_treatment mixed
_refine_ls_matrix_type full
_refine_ls_number_parameters 306
_refine_ls_number_reflns 5265
_refine_ls_number_restraints 0
_refine_ls_restrained_S_all 1.041
_refine_ls_R_factor_all 0.0361
_refine_ls_R_factor_gt 0.0341
_refine_ls_shift/su_max 0.001
_refine_ls_shift/su_mean 0.000
_refine_ls_structure_factor_coef Fsqd
_refine_ls_weighting_details 'calc w=1/[\s^2^(Fo^2^)+(0.0316P)^2^+1.5117P] where P=(Fo^2^+2Fc^2^)/3'
_refine_ls_weighting_scheme calc
_refine_ls_wR_factor_gt 0.0843
_refine_ls_wR_factor_ref 0.0864
_reflns_number_gt 5002
_reflns_number_total 5265
_reflns_threshold_expression >2sigma(I)
_cod_data_source_file ja7b02548_si_002.cif
_cod_data_source_block erk8624
_cod_original_sg_symbol_H-M P-1
_cod_database_code 4125996

loop_
_symmetry_equiv_pos_as_xyz
'x, y, z'
'-x, -y, -z'

loop_
_atom_site_label
_atom_site_type_symbol
_atom_site_fract_x
_atom_site_fract_y
_atom_site_fract_z
_atom_site_U_iso_or_equiv
_atom_site_adp_type
_atom_site_occupancy
_atom_site_symmetry_multiplicity
_atom_site_calc_flag
_atom_site_refinement_flags
Zr1 Zr 0.61346(2) 0.664947(19) 0.729898(14) 0.02353(8) Uani 1 1 d .
O1 O 0.45055(17) 0.78742(15) 0.73286(11) 0.0295(3) Uani 1 1 d .
O2 O 0.54040(19) 0.54984(17) 0.61172(13) 0.0339(4) Uani 1 1 d .
H1 H 0.551(4) 0.577(4) 0.558(3) 0.076(13) Uiso 1 1 d .
C1 C 0.8492(3) 0.6823(3) 0.65528(19) 0.0391(6) Uani 1 1 d .
C2 C 0.7512(3) 0.7588(3) 0.59830(18) 0.0400(6) Uani 1 1 d .
C3 C 0.7176(3) 0.8687(2) 0.65643(17) 0.0340(5) Uani 1 1 d .
C4 C 0.7944(2) 0.8606(2) 0.74989(17) 0.0315(5) Uani 1 1 d .
C5 C 0.8786(2) 0.7473(2) 0.74820(19) 0.0352(5) Uani 1 1 d .
C6 C 0.9181(4) 0.5594(3) 0.6191(3) 0.0644(10) Uani 1 1 d .
H6A H 0.9864 0.5284 0.6710 0.097 Uiso 1 1 calc R
H6B H 0.9686 0.5791 0.5629 0.097 Uiso 1 1 calc R
H6C H 0.8438 0.4909 0.6000 0.097 Uiso 1 1 calc R
C7 C 0.7016(4) 0.7366(4) 0.4920(2) 0.0634(10) Uani 1 1 d .
H7A H 0.5994 0.7556 0.4802 0.095 Uiso 1 1 calc R
H7B H 0.7161 0.6448 0.4717 0.095 Uiso 1 1 calc R
H7C H 0.7568 0.7949 0.4545 0.095 Uiso 1 1 calc R
C8 C 0.6225(3) 0.9779(3) 0.6219(2) 0.0482(7) Uani 1 1 d .
H8A H 0.5932 1.0282 0.6781 0.072 Uiso 1 1 calc R
H8B H 0.5372 0.9403 0.5821 0.072 Uiso 1 1 calc R
H8C H 0.6752 1.0361 0.5830 0.072 Uiso 1 1 calc R
C9 C 0.8085(3) 0.9646(3) 0.83126(19) 0.0418(6) Uani 1 1 d .
H9A H 0.9053 1.0048 0.8377 0.063 Uiso 1 1 calc R
H9B H 0.7915 0.9246 0.8921 0.063 Uiso 1 1 calc R
H9C H 0.7378 1.0322 0.8170 0.063 Uiso 1 1 calc R
C10 C 1.0031(3) 0.7247(3) 0.8224(2) 0.0494(7) Uani 1 1 d .
H10A H 1.0375 0.6356 0.8120 0.074 Uiso 1 1 calc R
H10B H 0.9726 0.7349 0.8877 0.074 Uiso 1 1 calc R
H10C H 1.0806 0.7890 0.8159 0.074 Uiso 1 1 calc R
C11 C 0.6504(3) 0.5970(2) 0.90758(16) 0.0301(5) Uani 1 1 d .
C12 C 0.7091(3) 0.4944(2) 0.85182(17) 0.0321(5) Uani 1 1 d .
C13 C 0.5956(3) 0.4307(2) 0.79106(16) 0.0314(5) Uani 1 1 d .
C14 C 0.4663(3) 0.4928(2) 0.80794(16) 0.0304(5) Uani 1 1 d .
C15 C 0.5005(3) 0.5932(2) 0.88184(16) 0.0294(5) Uani 1 1 d .
C16 C 0.7268(3) 0.6776(3) 0.99220(18) 0.0428(6) Uani 1 1 d .
H16A H 0.7114 0.7712 0.9827 0.064 Uiso 1 1 calc R
H16B H 0.8297 0.6612 0.9967 0.064 Uiso 1 1 calc R
H16C H 0.6890 0.6531 1.0523 0.064 Uiso 1 1 calc R
C17 C 0.8565(3) 0.4390(3) 0.8710(2) 0.0451(6) Uani 1 1 d .
H17A H 0.8490 0.3539 0.9005 0.068 Uiso 1 1 calc R
H17B H 0.9175 0.4999 0.9153 0.068 Uiso 1 1 calc R
H17C H 0.8987 0.4273 0.8096 0.068 Uiso 1 1 calc R
C18 C 0.6064(3) 0.3112(2) 0.7246(2) 0.0427(6) Uani 1 1 d .
H18A H 0.7021 0.2750 0.7370 0.064 Uiso 1 1 calc R
H18B H 0.5904 0.3358 0.6569 0.064 Uiso 1 1 calc R
H18C H 0.5337 0.2449 0.7367 0.064 Uiso 1 1 calc R
C19 C 0.3202(3) 0.4561(3) 0.75826(19) 0.0404(6) Uani 1 1 d .
H19A H 0.2941 0.3661 0.7730 0.061 Uiso 1 1 calc R
H19B H 0.3205 0.4616 0.6879 0.061 Uiso 1 1 calc R
H19C H 0.2501 0.5167 0.7814 0.061 Uiso 1 1 calc R
C20 C 0.3921(3) 0.6724(3) 0.92984(19) 0.0392(6) Uani 1 1 d .
H20A H 0.4420 0.7373 0.9769 0.059 Uiso 1 1 calc R
H20B H 0.3317 0.6137 0.9634 0.059 Uiso 1 1 calc R
H20C H 0.3319 0.7178 0.8804 0.059 Uiso 1 1 calc R
C21 C 0.3441(2) 0.8724(2) 0.71936(16) 0.0271(4) Uani 1 1 d .
C22 C 0.2422(2) 0.8548(2) 0.63690(16) 0.0303(5) Uani 1 1 d .
C23 C 0.1319(3) 0.9432(2) 0.62381(18) 0.0346(5) Uani 1 1 d .
H23 H 0.0624 0.9297 0.5689 0.042 Uiso 1 1 calc R
C24 C 0.1195(3) 1.0503(2) 0.68775(19) 0.0344(5) Uani 1 1 d .
C25 C 0.2209(3) 1.0652(2) 0.76818(18) 0.0335(5) Uani 1 1 d .
H25 H 0.2139 1.1375 0.8132 0.040 Uiso 1 1 calc R
C26 C 0.3326(2) 0.9789(2) 0.78601(17) 0.0300(5) Uani 1 1 d .
C27 C 0.2555(3) 0.7425(2) 0.56396(18) 0.0390(6) Uani 1 1 d .
H27A H 0.3422 0.7564 0.5317 0.059 Uiso 1 1 calc R
H27B H 0.1712 0.7384 0.5154 0.059 Uiso 1 1 calc R
H27C H 0.2617 0.6598 0.5973 0.059 Uiso 1 1 calc R
C28 C 0.0027(3) 1.1487(3) 0.6697(2) 0.0449(6) Uani 1 1 d .
H28A H -0.0142 1.1934 0.7315 0.067 Uiso 1 1 calc R
H28B H -0.0859 1.1028 0.6408 0.067 Uiso 1 1 calc R
H28C H 0.0324 1.2136 0.6253 0.067 Uiso 1 1 calc R
C29 C 0.4376(3) 1.0022(3) 0.87537(18) 0.0400(6) Uani 1 1 d .
H29A H 0.5117 0.9361 0.8758 0.060 Uiso 1 1 calc R
H29B H 0.3871 0.9956 0.9334 0.060 Uiso 1 1 calc R
H29C H 0.4823 1.0902 0.8752 0.060 Uiso 1 1 calc R

loop_
_atom_site_aniso_label
_atom_site_aniso_U_11
_atom_site_aniso_U_22
_atom_site_aniso_U_33
_atom_site_aniso_U_23
_atom_site_aniso_U_13
_atom_site_aniso_U_12
Zr1 0.02583(12) 0.02328(12) 0.02182(12) 0.00259(8) 0.00318(8) 0.00236(8)
O1 0.0319(8) 0.0286(8) 0.0280(8) 0.0036(6) 0.0009(6) 0.0075(6)
O2 0.0418(9) 0.0327(9) 0.0270(8) 0.0007(7) 0.0035(7) -0.0025(7)
C1 0.0334(12) 0.0422(14) 0.0431(14) -0.0062(11) 0.0165(11) -0.0056(10)
C2 0.0421(14) 0.0508(15) 0.0276(12) -0.0010(11) 0.0110(10) -0.0164(11)
C3 0.0354(12) 0.0359(12) 0.0299(12) 0.0074(9) 0.0006(9) -0.0094(10)
C4 0.0325(11) 0.0319(12) 0.0293(11) 0.0024(9) 0.0014(9) -0.0047(9)
C5 0.0271(11) 0.0378(13) 0.0410(13) 0.0032(10) 0.0050(10) -0.0003(9)
C6 0.0523(18) 0.061(2) 0.084(2) -0.0225(18) 0.0354(17) 0.0011(15)
C7 0.081(2) 0.080(2) 0.0288(14) -0.0007(14) 0.0136(14) -0.0348(19)
C8 0.0484(15) 0.0413(14) 0.0534(17) 0.0224(13) -0.0087(13) -0.0084(12)
C9 0.0467(15) 0.0383(13) 0.0390(14) -0.0023(11) 0.0018(11) -0.0054(11)
C10 0.0295(13) 0.0540(17) 0.0635(19) 0.0103(14) -0.0035(12) 0.0008(12)
C11 0.0381(12) 0.0299(11) 0.0229(10) 0.0063(9) 0.0031(9) 0.0048(9)
C12 0.0374(12) 0.0305(11) 0.0296(11) 0.0081(9) 0.0034(9) 0.0094(9)
C13 0.0433(13) 0.0239(10) 0.0279(11) 0.0056(9) 0.0051(9) 0.0060(9)
C14 0.0361(12) 0.0285(11) 0.0277(11) 0.0088(9) 0.0044(9) 0.0012(9)
C15 0.0362(12) 0.0290(11) 0.0247(11) 0.0075(9) 0.0078(9) 0.0039(9)
C16 0.0519(15) 0.0474(15) 0.0280(12) 0.0031(11) -0.0008(11) -0.0013(12)
C17 0.0417(14) 0.0432(15) 0.0508(16) 0.0105(12) -0.0004(12) 0.0157(11)
C18 0.0612(17) 0.0260(12) 0.0406(14) -0.0019(10) 0.0049(12) 0.0067(11)
C19 0.0393(13) 0.0447(14) 0.0373(13) 0.0100(11) 0.0030(11) -0.0066(11)
C20 0.0465(14) 0.0399(13) 0.0347(13) 0.0079(10) 0.0164(11) 0.0089(11)
C21 0.0280(10) 0.0263(10) 0.0279(11) 0.0069(8) 0.0037(8) 0.0042(8)
C22 0.0335(11) 0.0282(11) 0.0291(11) 0.0068(9) 0.0012(9) 0.0004(9)
C23 0.0308(12) 0.0370(12) 0.0356(12) 0.0116(10) -0.0029(9) 0.0022(10)
C24 0.0307(11) 0.0321(12) 0.0423(13) 0.0113(10) 0.0065(10) 0.0069(9)
C25 0.0379(12) 0.0280(11) 0.0359(12) 0.0032(9) 0.0082(10) 0.0047(9)
C26 0.0303(11) 0.0304(11) 0.0295(11) 0.0043(9) 0.0021(9) 0.0031(9)
C27 0.0462(14) 0.0355(13) 0.0330(12) 0.0009(10) -0.0075(11) 0.0057(11)
C28 0.0385(14) 0.0463(15) 0.0521(16) 0.0145(13) 0.0061(12) 0.0145(12)
C29 0.0448(14) 0.0385(13) 0.0345(13) -0.0062(10) -0.0037(11) 0.0065(11)

loop_
_atom_type_symbol
_atom_type_description
_atom_type_scat_dispersion_real
_atom_type_scat_dispersion_imag
_atom_type_scat_source
C C 0.0033 0.0016 'International Tables Vol C Tables 4.2.6.8 and 6.1.1.4'
H H 0.0000 0.0000 'International Tables Vol C Tables 4.2.6.8 and 6.1.1.4'
O O 0.0106 0.0060 'International Tables Vol C Tables 4.2.6.8 and 6.1.1.4'
Zr Zr -2.9673 0.5597 'International Tables Vol C Tables 4.2.6.8 and 6.1.1.4'

loop_
_geom_angle_atom_site_label_1
_geom_angle_atom_site_label_2
_geom_angle_atom_site_label_3
_geom_angle
O1 Zr1 O2 99.60(7)
O1 Zr1 C1 131.65(8)
O2 Zr1 C1 86.56(8)
O1 Zr1 C2 101.96(8)
O2 Zr1 C2 77.65(8)
C1 Zr1 C2 32.34(9)
O1 Zr1 C14 89.26(7)
O2 Zr1 C14 79.71(7)
C1 Zr1 C14 138.65(8)
C2 Zr1 C14 156.09(8)
O1 Zr1 C4 90.62(7)
O2 Zr1 C4 130.73(7)
C1 Zr1 C4 53.20(8)
C2 Zr1 C4 53.09(8)
C14 Zr1 C4 148.99(7)
O1 Zr1 C3 78.91(7)
O2 Zr1 C3 103.04(7)
C1 Zr1 C3 53.20(9)
C2 Zr1 C3 31.94(8)
C14 Zr1 C3 168.13(8)
C4 Zr1 C3 32.07(7)
O1 Zr1 C13 121.31(7)
O2 Zr1 C13 74.68(7)
C1 Zr1 C13 106.65(8)
C2 Zr1 C13 131.48(8)
C14 Zr1 C13 32.08(7)
C4 Zr1 C13 137.62(8)
C3 Zr1 C13 159.78(8)
O1 Zr1 C11 101.99(7)
O2 Zr1 C11 127.09(7)
C1 Zr1 C11 112.06(8)
C2 Zr1 C11 141.25(8)
C14 Zr1 C11 53.13(7)
C4 Zr1 C11 96.75(7)
C3 Zr1 C11 128.21(8)
C13 Zr1 C11 52.82(7)
O1 Zr1 C15 78.54(7)
O2 Zr1 C15 111.16(7)
C1 Zr1 C15 143.34(8)
C2 Zr1 C15 171.06(8)
C14 Zr1 C15 32.02(7)
C4 Zr1 C15 118.11(7)
C3 Zr1 C15 141.53(8)
C13 Zr1 C15 52.63(7)
C11 Zr1 C15 31.76(7)
O1 Zr1 C5 122.46(7)
O2 Zr1 C5 118.41(8)
C1 Zr1 C5 32.03(8)
C2 Zr1 C5 52.98(8)
C14 Zr1 C5 136.11(8)
C4 Zr1 C5 31.86(8)
C3 Zr1 C5 52.80(8)
C13 Zr1 C5 109.97(8)
C11 Zr1 C5 88.40(8)
C15 Zr1 C5 119.14(8)
O1 Zr1 C12 130.84(7)
O2 Zr1 C12 102.26(7)
C1 Zr1 C12 93.29(8)
C2 Zr1 C12 125.44(9)
C14 Zr1 C12 52.93(7)
C4 Zr1 C12 106.69(8)
C3 Zr1 C12 135.90(8)
C13 Zr1 C12 31.66(8)
C11 Zr1 C12 32.04(7)
C15 Zr1 C12 52.57(7)
C5 Zr1 C12 83.38(8)
C21 O1 Zr1 170.50(14)
Zr1 O2 H1 118(3)
C5 C1 C2 107.9(2)
C5 C1 C6 126.7(3)
C2 C1 C6 125.2(3)
C5 C1 Zr1 75.60(14)
C2 C1 Zr1 74.13(14)
C6 C1 Zr1 120.02(18)
C3 C2 C1 108.1(2)
C3 C2 C7 124.7(3)
C1 C2 C7 126.9(3)
C3 C2 Zr1 74.74(13)
C1 C2 Zr1 73.53(14)
C7 C2 Zr1 122.31(18)
C2 C3 C4 108.0(2)
C2 C3 C8 125.0(2)
C4 C3 C8 127.0(2)
C2 C3 Zr1 73.32(13)
C4 C3 Zr1 73.92(13)
C8 C3 Zr1 121.04(17)
C5 C4 C3 108.0(2)
C5 C4 C9 124.1(2)
C3 C4 C9 126.9(2)
C5 C4 Zr1 74.72(13)
C3 C4 Zr1 74.01(13)
C9 C4 Zr1 125.92(16)
C4 C5 C1 108.0(2)
C4 C5 C10 123.5(2)
C1 C5 C10 126.6(2)
C4 C5 Zr1 73.42(13)
C1 C5 Zr1 72.37(14)
C10 C5 Zr1 132.43(18)
C1 C6 H6A 109.5
C1 C6 H6B 109.5
H6A C6 H6B 109.5
C1 C6 H6C 109.5
H6A C6 H6C 109.5
H6B C6 H6C 109.5
C2 C7 H7A 109.5
C2 C7 H7B 109.5
H7A C7 H7B 109.5
C2 C7 H7C 109.5
H7A C7 H7C 109.5
H7B C7 H7C 109.5
C3 C8 H8A 109.5
C3 C8 H8B 109.5
H8A C8 H8B 109.5
C3 C8 H8C 109.5
H8A C8 H8C 109.5
H8B C8 H8C 109.5
C4 C9 H9A 109.5
C4 C9 H9B 109.5
H9A C9 H9B 109.5
C4 C9 H9C 109.5
H9A C9 H9C 109.5
H9B C9 H9C 109.5
C5 C10 H10A 109.5
C5 C10 H10B 109.5
H10A C10 H10B 109.5
C5 C10 H10C 109.5
H10A C10 H10C 109.5
H10B C10 H10C 109.5
C15 C11 C12 107.6(2)
C15 C11 C16 124.6(2)
C12 C11 C16 126.8(2)
C15 C11 Zr1 74.31(12)
C12 C11 Zr1 74.39(12)
C16 C11 Zr1 126.05(16)
C13 C12 C11 108.0(2)
C13 C12 C17 123.7(2)
C11 C12 C17 126.5(2)
C13 C12 Zr1 73.69(13)
C11 C12 Zr1 73.58(12)
C17 C12 Zr1 130.43(17)
C12 C13 C14 108.4(2)
C12 C13 C18 126.3(2)
C14 C13 C18 125.2(2)
C12 C13 Zr1 74.65(13)
C14 C13 Zr1 73.08(12)
C18 C13 Zr1 121.54(16)
C15 C14 C13 107.6(2)
C15 C14 C19 126.5(2)
C13 C14 C19 125.9(2)
C15 C14 Zr1 75.13(12)
C13 C14 Zr1 74.84(13)
C19 C14 Zr1 117.22(15)
C11 C15 C14 108.4(2)
C11 C15 C20 126.5(2)
C14 C15 C20 124.8(2)
C11 C15 Zr1 73.93(12)
C14 C15 Zr1 72.85(12)
C20 C15 Zr1 123.39(15)
C11 C16 H16A 109.5
C11 C16 H16B 109.5
H16A C16 H16B 109.5
C11 C16 H16C 109.5
H16A C16 H16C 109.5
H16B C16 H16C 109.5
C12 C17 H17A 109.5
C12 C17 H17B 109.5
H17A C17 H17B 109.5
C12 C17 H17C 109.5
H17A C17 H17C 109.5
H17B C17 H17C 109.5
C13 C18 H18A 109.5
C13 C18 H18B 109.5
H18A C18 H18B 109.5
C13 C18 H18C 109.5
H18A C18 H18C 109.5
H18B C18 H18C 109.5
C14 C19 H19A 109.5
C14 C19 H19B 109.5
H19A C19 H19B 109.5
C14 C19 H19C 109.5
H19A C19 H19C 109.5
H19B C19 H19C 109.5
C15 C20 H20A 109.5
C15 C20 H20B 109.5
H20A C20 H20B 109.5
C15 C20 H20C 109.5
H20A C20 H20C 109.5
H20B C20 H20C 109.5
O1 C21 C26 121.0(2)
O1 C21 C22 119.5(2)
C26 C21 C22 119.5(2)
C23 C22 C21 119.0(2)
C23 C22 C27 121.2(2)
C21 C22 C27 119.8(2)
C24 C23 C22 122.6(2)
C24 C23 H23 118.7
C22 C23 H23 118.7
C25 C24 C23 117.2(2)
C25 C24 C28 121.1(2)
C23 C24 C28 121.8(2)
C24 C25 C26 122.9(2)
C24 C25 H25 118.6
C26 C25 H25 118.6
C25 C26 C21 118.8(2)
C25 C26 C29 119.4(2)
C21 C26 C29 121.8(2)
C22 C27 H27A 109.5
C22 C27 H27B 109.5
H27A C27 H27B 109.5
C22 C27 H27C 109.5
H27A C27 H27C 109.5
H27B C27 H27C 109.5
C24 C28 H28A 109.5
C24 C28 H28B 109.5
H28A C28 H28B 109.5
C24 C28 H28C 109.5
H28A C28 H28C 109.5
H28B C28 H28C 109.5
C26 C29 H29A 109.5
C26 C29 H29B 109.5
H29A C29 H29B 109.5
C26 C29 H29C 109.5
H29A C29 H29C 109.5
H29B C29 H29C 109.5

loop_
_geom_bond_atom_site_label_1
_geom_bond_atom_site_label_2
_geom_bond_distance
Zr1 O1 1.9992(15)
Zr1 O2 2.0156(17)
Zr1 C1 2.545(2)
Zr1 C2 2.553(2)
Zr1 C14 2.555(2)
Zr1 C4 2.570(2)
Zr1 C3 2.571(2)
Zr1 C13 2.577(2)
Zr1 C11 2.579(2)
Zr1 C15 2.584(2)
Zr1 C5 2.586(2)
Zr1 C12 2.590(2)
O1 C21 1.342(3)
O2 H1 0.82(4)
C1 C5 1.416(4)
C1 C2 1.419(4)
C1 C6 1.512(4)
C2 C3 1.410(4)
C2 C7 1.502(4)
C3 C4 1.420(3)
C3 C8 1.506(4)
C4 C5 1.415(3)
C4 C9 1.503(3)
C5 C10 1.501(4)
C6 H6A 0.9800
C6 H6B 0.9800
C6 H6C 0.9800
C7 H7A 0.9800
C7 H7B 0.9800
C7 H7C 0.9800
C8 H8A 0.9800
C8 H8B 0.9800
C8 H8C 0.9800
C9 H9A 0.9800
C9 H9B 0.9800
C9 H9C 0.9800
C10 H10A 0.9800
C10 H10B 0.9800
C10 H10C 0.9800
C11 C15 1.413(3)
C11 C12 1.426(3)
C11 C16 1.504(3)
C12 C13 1.409(3)
C12 C17 1.508(3)
C13 C14 1.418(3)
C13 C18 1.503(3)
C14 C15 1.418(3)
C14 C19 1.497(3)
C15 C20 1.504(3)
C16 H16A 0.9800
C16 H16B 0.9800
C16 H16C 0.9800
C17 H17A 0.9800
C17 H17B 0.9800
C17 H17C 0.9800
C18 H18A 0.9800
C18 H18B 0.9800
C18 H18C 0.9800
C19 H19A 0.9800
C19 H19B 0.9800
C19 H19C 0.9800
C20 H20A 0.9800
C20 H20B 0.9800
C20 H20C 0.9800
C21 C26 1.404(3)
C21 C22 1.410(3)
C22 C23 1.391(3)
C22 C27 1.506(3)
C23 C24 1.387(4)
C23 H23 0.9500
C24 C25 1.385(3)
C24 C28 1.513(3)
C25 C26 1.394(3)
C25 H25 0.9500
C26 C29 1.503(3)
C27 H27A 0.9800
C27 H27B 0.9800
C27 H27C 0.9800
C28 H28A 0.9800
C28 H28B 0.9800
C28 H28C 0.9800
C29 H29A 0.9800
C29 H29B 0.9800
C29 H29C 0.9800

loop_
_geom_torsion_atom_site_label_1
_geom_torsion_atom_site_label_2
_geom_torsion_atom_site_label_3
_geom_torsion_atom_site_label_4
_geom_torsion
O2 Zr1 O1 C21 -51.4(9)
C1 Zr1 O1 C21 42.5(9)
C2 Zr1 O1 C21 27.8(9)
C14 Zr1 O1 C21 -130.9(9)
C4 Zr1 O1 C21 80.1(9)
C3 Zr1 O1 C21 50.1(9)
C13 Zr1 O1 C21 -129.3(9)
C11 Zr1 O1 C21 177.2(9)
C15 Zr1 O1 C21 -161.3(9)
C5 Zr1 O1 C21 81.4(9)
C12 Zr1 O1 C21 -167.0(9)
O1 Zr1 C1 C5 86.13(17)
O2 Zr1 C1 C5 -174.07(16)
C2 Zr1 C1 C5 113.7(2)
C14 Zr1 C1 C5 -103.90(17)
C4 Zr1 C1 C5 36.47(14)
C3 Zr1 C1 C5 76.83(16)
C13 Zr1 C1 C5 -101.19(15)
C11 Zr1 C1 C5 -45.20(17)
C15 Zr1 C1 C5 -52.4(2)
C12 Zr1 C1 C5 -71.97(16)
O1 Zr1 C1 C2 -27.60(19)
O2 Zr1 C1 C2 72.20(15)
C14 Zr1 C1 C2 142.37(15)
C4 Zr1 C1 C2 -77.26(16)
C3 Zr1 C1 C2 -36.90(14)
C13 Zr1 C1 C2 145.08(15)
C11 Zr1 C1 C2 -158.93(14)
C15 Zr1 C1 C2 -166.15(14)
C5 Zr1 C1 C2 -113.7(2)
C12 Zr1 C1 C2 174.30(15)
O1 Zr1 C1 C6 -149.5(2)
O2 Zr1 C1 C6 -49.7(3)
C2 Zr1 C1 C6 -121.9(3)
C14 Zr1 C1 C6 20.5(3)
C4 Zr1 C1 C6 160.8(3)
C3 Zr1 C1 C6 -158.8(3)
C13 Zr1 C1 C6 23.2(3)
C11 Zr1 C1 C6 79.2(3)
C15 Zr1 C1 C6 71.9(3)
C5 Zr1 C1 C6 124.4(3)
C12 Zr1 C1 C6 52.4(3)
C5 C1 C2 C3 -1.4(3)
C6 C1 C2 C3 -176.8(2)
Zr1 C1 C2 C3 67.31(17)
C5 C1 C2 C7 172.9(2)
C6 C1 C2 C7 -2.5(4)
Zr1 C1 C2 C7 -118.4(3)
C5 C1 C2 Zr1 -68.69(17)
C6 C1 C2 Zr1 115.8(3)
O1 Zr1 C2 C3 44.63(16)
O2 Zr1 C2 C3 141.99(16)
C1 Zr1 C2 C3 -114.6(2)
C14 Zr1 C2 C3 161.08(17)
C4 Zr1 C2 C3 -37.01(14)
C13 Zr1 C2 C3 -161.70(14)
C11 Zr1 C2 C3 -82.5(2)
C15 Zr1 C2 C3 -47.7(6)
C5 Zr1 C2 C3 -77.19(15)
C12 Zr1 C2 C3 -121.63(15)
O1 Zr1 C2 C1 159.28(14)
O2 Zr1 C2 C1 -103.36(16)
C14 Zr1 C2 C1 -84.3(2)
C4 Zr1 C2 C1 77.64(16)
C3 Zr1 C2 C1 114.6(2)
C13 Zr1 C2 C1 -47.05(18)
C11 Zr1 C2 C1 32.2(2)
C15 Zr1 C2 C1 67.0(6)
C5 Zr1 C2 C1 37.46(14)
C12 Zr1 C2 C1 -6.98(18)
O1 Zr1 C2 C7 -77.1(3)
O2 Zr1 C2 C7 20.3(3)
C1 Zr1 C2 C7 123.6(3)
C14 Zr1 C2 C7 39.4(4)
C4 Zr1 C2 C7 -158.7(3)
C3 Zr1 C2 C7 -121.7(3)
C13 Zr1 C2 C7 76.6(3)
C11 Zr1 C2 C7 155.8(2)
C15 Zr1 C2 C7 -169.4(4)
C5 Zr1 C2 C7 161.1(3)
C12 Zr1 C2 C7 116.6(3)
C1 C2 C3 C4 -0.2(3)
C7 C2 C3 C4 -174.7(2)
Zr1 C2 C3 C4 66.34(16)
C1 C2 C3 C8 176.9(2)
C7 C2 C3 C8 2.4(4)
Zr1 C2 C3 C8 -116.6(2)
C1 C2 C3 Zr1 -66.51(17)
C7 C2 C3 Zr1 119.0(3)
O1 Zr1 C3 C2 -135.55(16)
O2 Zr1 C3 C2 -38.13(16)
C1 Zr1 C3 C2 37.38(15)
C14 Zr1 C3 C2 -140.3(3)
C4 Zr1 C3 C2 115.0(2)
C13 Zr1 C3 C2 42.9(3)
C11 Zr1 C3 C2 127.84(15)
C15 Zr1 C3 C2 169.36(14)
C5 Zr1 C3 C2 77.80(16)
C12 Zr1 C3 C2 85.40(18)
O1 Zr1 C3 C4 109.49(15)
O2 Zr1 C3 C4 -153.10(14)
C1 Zr1 C3 C4 -77.59(16)
C2 Zr1 C3 C4 -115.0(2)
C14 Zr1 C3 C4 104.8(4)
C13 Zr1 C3 C4 -72.1(3)
C11 Zr1 C3 C4 12.87(19)
C15 Zr1 C3 C4 54.4(2)
C5 Zr1 C3 C4 -37.17(14)
C12 Zr1 C3 C4 -29.6(2)
O1 Zr1 C3 C8 -14.4(2)
O2 Zr1 C3 C8 83.1(2)
C1 Zr1 C3 C8 158.6(2)
C2 Zr1 C3 C8 121.2(3)
C14 Zr1 C3 C8 -19.1(5)
C4 Zr1 C3 C8 -123.8(3)
C13 Zr1 C3 C8 164.1(2)
C11 Zr1 C3 C8 -111.0(2)
C15 Zr1 C3 C8 -69.4(2)
C5 Zr1 C3 C8 -161.0(2)
C12 Zr1 C3 C8 -153.41(19)
C2 C3 C4 C5 1.7(3)
C8 C3 C4 C5 -175.4(2)
Zr1 C3 C4 C5 67.60(16)
C2 C3 C4 C9 170.8(2)
C8 C3 C4 C9 -6.2(4)
Zr1 C3 C4 C9 -123.2(2)
C2 C3 C4 Zr1 -65.94(16)
C8 C3 C4 Zr1 117.0(2)
O1 Zr1 C4 C5 178.05(14)
O2 Zr1 C4 C5 -78.69(16)
C1 Zr1 C4 C5 -36.67(15)
C2 Zr1 C4 C5 -77.40(16)
C14 Zr1 C4 C5 88.46(19)
C3 Zr1 C4 C5 -114.3(2)
C13 Zr1 C4 C5 36.54(19)
C11 Zr1 C4 C5 75.90(15)
C15 Zr1 C4 C5 100.73(15)
C12 Zr1 C4 C5 44.73(15)
O1 Zr1 C4 C3 -67.69(15)
O2 Zr1 C4 C3 35.57(18)
C1 Zr1 C4 C3 77.58(16)
C2 Zr1 C4 C3 36.85(15)
C14 Zr1 C4 C3 -157.29(16)
C13 Zr1 C4 C3 150.79(14)
C11 Zr1 C4 C3 -169.85(15)
C15 Zr1 C4 C3 -145.01(14)
C5 Zr1 C4 C3 114.3(2)
C12 Zr1 C4 C3 158.99(14)
O1 Zr1 C4 C9 56.7(2)
O2 Zr1 C4 C9 159.93(18)
C1 Zr1 C4 C9 -158.0(2)
C2 Zr1 C4 C9 161.2(2)
C14 Zr1 C4 C9 -32.9(3)
C3 Zr1 C4 C9 124.4(3)
C13 Zr1 C4 C9 -84.8(2)
C11 Zr1 C4 C9 -45.5(2)
C15 Zr1 C4 C9 -20.6(2)
C5 Zr1 C4 C9 -121.4(3)
C12 Zr1 C4 C9 -76.6(2)
C3 C4 C5 C1 -2.5(3)
C9 C4 C5 C1 -172.0(2)
Zr1 C4 C5 C1 64.61(17)
C3 C4 C5 C10 162.5(2)
C9 C4 C5 C10 -7.0(4)
Zr1 C4 C5 C10 -130.3(2)
C3 C4 C5 Zr1 -67.12(16)
C9 C4 C5 Zr1 123.3(2)
C2 C1 C5 C4 2.4(3)
C6 C1 C5 C4 177.8(2)
Zr1 C1 C5 C4 -65.30(17)
C2 C1 C5 C10 -162.1(2)
C6 C1 C5 C10 13.3(4)
Zr1 C1 C5 C10 130.2(3)
C2 C1 C5 Zr1 67.70(17)
C6 C1 C5 Zr1 -116.9(3)
O1 Zr1 C5 C4 -2.31(17)
O2 Zr1 C5 C4 122.35(14)
C1 Zr1 C5 C4 115.6(2)
C2 Zr1 C5 C4 77.79(16)
C14 Zr1 C5 C4 -132.03(14)
C3 Zr1 C5 C4 37.43(13)
C13 Zr1 C5 C4 -154.72(13)
C11 Zr1 C5 C4 -105.52(14)
C15 Zr1 C5 C4 -97.18(15)
C12 Zr1 C5 C4 -137.26(15)
O1 Zr1 C5 C1 -117.93(15)
O2 Zr1 C5 C1 6.73(18)
C2 Zr1 C5 C1 -37.83(16)
C14 Zr1 C5 C1 112.35(17)
C4 Zr1 C5 C1 -115.6(2)
C3 Zr1 C5 C1 -78.19(17)
C13 Zr1 C5 C1 89.66(16)
C11 Zr1 C5 C1 138.86(16)
C15 Zr1 C5 C1 147.20(15)
C12 Zr1 C5 C1 107.12(16)
O1 Zr1 C5 C10 118.3(2)
O2 Zr1 C5 C10 -117.1(3)
C1 Zr1 C5 C10 -123.8(3)
C2 Zr1 C5 C10 -161.6(3)
C14 Zr1 C5 C10 -11.5(3)
C4 Zr1 C5 C10 120.6(3)
C3 Zr1 C5 C10 158.0(3)
C13 Zr1 C5 C10 -34.1(3)
C11 Zr1 C5 C10 15.1(3)
C15 Zr1 C5 C10 23.4(3)
C12 Zr1 C5 C10 -16.7(3)
O1 Zr1 C11 C15 43.19(14)
O2 Zr1 C11 C15 -68.79(15)
C1 Zr1 C11 C15 -171.81(13)
C2 Zr1 C11 C15 170.30(14)
C14 Zr1 C11 C15 -36.68(13)
C4 Zr1 C11 C15 135.27(14)
C3 Zr1 C11 C15 128.43(14)
C13 Zr1 C11 C15 -77.18(15)
C5 Zr1 C11 C15 166.07(14)
C12 Zr1 C11 C15 -113.9(2)
O1 Zr1 C11 C12 157.06(14)
O2 Zr1 C11 C12 45.07(17)
C1 Zr1 C11 C12 -57.94(16)
C2 Zr1 C11 C12 -75.84(19)
C14 Zr1 C11 C12 77.18(15)
C4 Zr1 C11 C12 -110.87(14)
C3 Zr1 C11 C12 -117.71(15)
C13 Zr1 C11 C12 36.69(14)
C15 Zr1 C11 C12 113.9(2)
C5 Zr1 C11 C12 -80.06(15)
O1 Zr1 C11 C16 -78.5(2)
O2 Zr1 C11 C16 169.49(19)
C1 Zr1 C11 C16 66.5(2)
C2 Zr1 C11 C16 48.6(3)
C14 Zr1 C11 C16 -158.4(2)
C4 Zr1 C11 C16 13.5(2)
C3 Zr1 C11 C16 6.7(2)
C13 Zr1 C11 C16 161.1(2)
C15 Zr1 C11 C16 -121.7(3)
C5 Zr1 C11 C16 44.4(2)
C12 Zr1 C11 C16 124.4(3)
C15 C11 C12 C13 1.3(3)
C16 C11 C12 C13 170.1(2)
Zr1 C11 C12 C13 -66.21(16)
C15 C11 C12 C17 -164.0(2)
C16 C11 C12 C17 4.9(4)
Zr1 C11 C12 C17 128.5(2)
C15 C11 C12 Zr1 67.46(15)
C16 C11 C12 Zr1 -123.6(2)
O1 Zr1 C12 C13 84.64(15)
O2 Zr1 C12 C13 -29.79(15)
C1 Zr1 C12 C13 -116.98(14)
C2 Zr1 C12 C13 -113.24(15)
C14 Zr1 C12 C13 37.05(13)
C4 Zr1 C12 C13 -169.45(13)
C3 Zr1 C12 C13 -153.58(14)
C11 Zr1 C12 C13 114.9(2)
C15 Zr1 C12 C13 77.60(15)
C5 Zr1 C12 C13 -147.49(15)
O1 Zr1 C12 C11 -30.27(18)
O2 Zr1 C12 C11 -144.70(14)
C1 Zr1 C12 C11 128.11(15)
C2 Zr1 C12 C11 131.85(14)
C14 Zr1 C12 C11 -77.86(15)
C4 Zr1 C12 C11 75.64(15)
C3 Zr1 C12 C11 91.52(17)
C13 Zr1 C12 C11 -114.9(2)
C15 Zr1 C12 C11 -37.31(13)
C5 Zr1 C12 C11 97.60(15)
O1 Zr1 C12 C17 -154.6(2)
O2 Zr1 C12 C17 90.9(2)
C1 Zr1 C12 C17 3.8(2)
C2 Zr1 C12 C17 7.5(3)
C14 Zr1 C12 C17 157.8(3)
C4 Zr1 C12 C17 -48.7(2)
C3 Zr1 C12 C17 -32.8(3)
C13 Zr1 C12 C17 120.7(3)
C11 Zr1 C12 C17 -124.4(3)
C15 Zr1 C12 C17 -161.7(3)
C5 Zr1 C12 C17 -26.8(2)
C11 C12 C13 C14 0.3(3)
C17 C12 C13 C14 166.0(2)
Zr1 C12 C13 C14 -65.85(15)
C11 C12 C13 C18 -175.7(2)
C17 C12 C13 C18 -10.0(4)
Zr1 C12 C13 C18 118.1(2)
C11 C12 C13 Zr1 66.14(15)
C17 C12 C13 Zr1 -128.1(2)
O1 Zr1 C13 C12 -118.17(14)
O2 Zr1 C13 C12 149.78(15)
C1 Zr1 C13 C12 68.23(15)
C2 Zr1 C13 C12 92.35(16)
C14 Zr1 C13 C12 -115.2(2)
C4 Zr1 C13 C12 15.08(19)
C3 Zr1 C13 C12 63.6(3)
C11 Zr1 C13 C12 -37.15(13)
C15 Zr1 C13 C12 -77.37(15)
C5 Zr1 C13 C12 34.61(16)
O1 Zr1 C13 C14 -3.02(16)
O2 Zr1 C13 C14 -95.07(14)
C1 Zr1 C13 C14 -176.62(14)
C2 Zr1 C13 C14 -152.50(14)
C4 Zr1 C13 C14 130.23(15)
C3 Zr1 C13 C14 178.77(19)
C11 Zr1 C13 C14 78.00(15)
C15 Zr1 C13 C14 37.78(13)
C5 Zr1 C13 C14 149.76(14)
C12 Zr1 C13 C14 115.2(2)
O1 Zr1 C13 C18 118.3(2)
O2 Zr1 C13 C18 26.3(2)
C1 Zr1 C13 C18 -55.3(2)
C2 Zr1 C13 C18 -31.2(2)
C14 Zr1 C13 C18 121.3(3)
C4 Zr1 C13 C18 -108.4(2)
C3 Zr1 C13 C18 -59.9(3)
C11 Zr1 C13 C18 -160.6(2)
C15 Zr1 C13 C18 159.1(2)
C5 Zr1 C13 C18 -88.9(2)
C12 Zr1 C13 C18 -123.5(3)
C12 C13 C14 C15 -1.7(2)
C18 C13 C14 C15 174.4(2)
Zr1 C13 C14 C15 -68.61(15)
C12 C13 C14 C19 179.8(2)
C18 C13 C14 C19 -4.2(4)
Zr1 C13 C14 C19 112.9(2)
C12 C13 C14 Zr1 66.89(16)
C18 C13 C14 Zr1 -117.0(2)
O1 Zr1 C14 C15 -69.26(13)
O2 Zr1 C14 C15 -169.16(14)
C1 Zr1 C14 C15 118.22(15)
C2 Zr1 C14 C15 171.90(19)
C4 Zr1 C14 C15 20.7(2)
C3 Zr1 C14 C15 -64.6(4)
C13 Zr1 C14 C15 113.32(19)
C11 Zr1 C14 C15 36.37(13)
C5 Zr1 C14 C15 70.27(17)
C12 Zr1 C14 C15 76.78(14)
O1 Zr1 C14 C13 177.42(14)
O2 Zr1 C14 C13 77.52(14)
C1 Zr1 C14 C13 4.9(2)
C2 Zr1 C14 C13 58.6(3)
C4 Zr1 C14 C13 -92.61(19)
C3 Zr1 C14 C13 -177.9(3)
C11 Zr1 C14 C13 -76.95(14)
C15 Zr1 C14 C13 -113.32(19)
C5 Zr1 C14 C13 -43.05(18)
C12 Zr1 C14 C13 -36.54(13)
O1 Zr1 C14 C19 54.49(19)
O2 Zr1 C14 C19 -45.41(18)
C1 Zr1 C14 C19 -118.03(19)
C2 Zr1 C14 C19 -64.4(3)
C4 Zr1 C14 C19 144.46(18)
C3 Zr1 C14 C19 59.1(4)
C13 Zr1 C14 C19 -122.9(2)
C11 Zr1 C14 C19 160.1(2)
C15 Zr1 C14 C19 123.7(2)
C5 Zr1 C14 C19 -165.98(17)
C12 Zr1 C14 C19 -159.5(2)
C12 C11 C15 C14 -2.3(2)
C16 C11 C15 C14 -171.5(2)
Zr1 C11 C15 C14 65.20(15)
C12 C11 C15 C20 172.5(2)
C16 C11 C15 C20 3.3(4)
Zr1 C11 C15 C20 -120.0(2)
C12 C11 C15 Zr1 -67.52(15)
C16 C11 C15 Zr1 123.3(2)
C13 C14 C15 C11 2.5(2)
C19 C14 C15 C11 -179.0(2)
Zr1 C14 C15 C11 -65.91(15)
C13 C14 C15 C20 -172.5(2)
C19 C14 C15 C20 6.0(4)
Zr1 C14 C15 C20 119.1(2)
C13 C14 C15 Zr1 68.41(15)
C19 C14 C15 Zr1 -113.1(2)
O1 Zr1 C15 C11 -136.91(14)
O2 Zr1 C15 C11 127.12(13)
C1 Zr1 C15 C11 12.8(2)
C2 Zr1 C15 C11 -42.8(6)
C14 Zr1 C15 C11 115.67(19)
C4 Zr1 C15 C11 -52.41(15)
C3 Zr1 C15 C11 -81.71(17)
C13 Zr1 C15 C11 77.82(14)
C5 Zr1 C15 C11 -15.99(16)
C12 Zr1 C15 C11 37.66(13)
O1 Zr1 C15 C14 107.42(14)
O2 Zr1 C15 C14 11.45(15)
C1 Zr1 C15 C14 -102.89(17)
C2 Zr1 C15 C14 -158.4(5)
C4 Zr1 C15 C14 -168.08(13)
C3 Zr1 C15 C14 162.62(13)
C13 Zr1 C15 C14 -37.85(13)
C11 Zr1 C15 C14 -115.67(19)
C5 Zr1 C15 C14 -131.66(14)
C12 Zr1 C15 C14 -78.01(14)
O1 Zr1 C15 C20 -13.4(2)
O2 Zr1 C15 C20 -109.4(2)
C1 Zr1 C15 C20 136.3(2)
C2 Zr1 C15 C20 80.8(6)
C14 Zr1 C15 C20 -120.8(3)
C4 Zr1 C15 C20 71.1(2)
C3 Zr1 C15 C20 41.8(3)
C13 Zr1 C15 C20 -158.7(2)
C11 Zr1 C15 C20 123.5(3)
C5 Zr1 C15 C20 107.5(2)
C12 Zr1 C15 C20 161.2(2)
Zr1 O1 C21 C26 -132.4(8)
Zr1 O1 C21 C22 47.5(10)
O1 C21 C22 C23 179.8(2)
C26 C21 C22 C23 -0.3(3)
O1 C21 C22 C27 -1.2(3)
C26 C21 C22 C27 178.7(2)
C21 C22 C23 C24 1.4(4)
C27 C22 C23 C24 -177.6(2)
C22 C23 C24 C25 -1.4(4)
C22 C23 C24 C28 177.2(2)
C23 C24 C25 C26 0.5(4)
C28 C24 C25 C26 -178.1(2)
C24 C25 C26 C21 0.5(4)
C24 C25 C26 C29 -179.8(2)
O1 C21 C26 C25 179.3(2)
C22 C21 C26 C25 -0.5(3)
O1 C21 C26 C29 -0.4(3)
C22 C21 C26 C29 179.7(2)
